data_7041466
loop_
_publ_author_name
'Wang, Fangming'
'Zhou, Zeyu'
'Liu, Wei'
'Zhou, Lei'
'Chen, Lizhuang'
'Li, Jing'

_publ_section_title
;
 Two blue-light excitable yellow-emitting LMOF phosphors constructed by
 triangular tri(4-pyridylphenyl)amine.
;
_journal_issue 3
_journal_name_full 'Dalton transactions (Cambridge, England : 2003)'
_journal_page_first 956
_journal_page_last 961
_journal_paper_doi 10.1039/c6dt03883b
_journal_volume 46
_journal_year 2017
_chemical_formula_moiety 'C45 H30 N4 O4 Zn, 4(C3 H7 N O)'
_chemical_formula_sum 'C57 H58 N8 O8 Zn'
_chemical_formula_weight 1048.48
_space_group_crystal_system monoclinic
_space_group_IT_number 15
_space_group_name_Hall '-C 2yc'
_space_group_name_H-M_alt 'C 1 2/c 1'
_symmetry_space_group_name_Hall '-C 2yc'
_symmetry_space_group_name_H-M 'C 1 2/c 1'
_atom_sites_solution_hydrogens geom
_audit_creation_method SHELXL-2016/6
_audit_update_record
;
2016-12-10 deposited with the CCDC.
2016-12-15 downloaded from the CCDC.
;
_cell_angle_alpha 90
_cell_angle_beta 105.503(4)
_cell_angle_gamma 90
_cell_formula_units_Z 4
_cell_length_a 16.144(7)
_cell_length_b 25.310(11)
_cell_length_c 13.403(10)
_cell_measurement_reflns_used 4703
_cell_measurement_temperature 296(2)
_cell_measurement_theta_max 24.284
_cell_measurement_theta_min 2.439
_cell_volume 5277(5)
_computing_cell_refinement 'SAINT V8.18C (?, 2016)'
_computing_data_collection 'SMART (Bruker AXS, 2000)'
_computing_data_reduction 'SAINT V8.18C (?, 2016)'
_computing_molecular_graphics 'SHELXTL Ver.6.10,(Sheldrick, 2000)'
_computing_publication_material diamond
_computing_structure_refinement 'SHELXL-2016/6 (Sheldrick, 2016)'
_computing_structure_solution 'SHELXTL Ver.6.10,(Sheldrick, 2000)'
_diffrn_ambient_temperature 296(2)
_diffrn_measured_fraction_theta_full 0.999
_diffrn_measured_fraction_theta_max 0.999
_diffrn_measurement_device_type 'CCD area detector'
_diffrn_measurement_method 'phi and omega scans'
_diffrn_radiation_type MoK\a
_diffrn_radiation_wavelength 0.71073
_diffrn_reflns_av_R_equivalents 0.0402
_diffrn_reflns_av_unetI/netI 0.0349
_diffrn_reflns_Laue_measured_fraction_full 0.999
_diffrn_reflns_Laue_measured_fraction_max 0.999
_diffrn_reflns_limit_h_max 18
_diffrn_reflns_limit_h_min -19
_diffrn_reflns_limit_k_max 30
_diffrn_reflns_limit_k_min -30
_diffrn_reflns_limit_l_max 15
_diffrn_reflns_limit_l_min -15
_diffrn_reflns_number 19375
_diffrn_reflns_point_group_measured_fraction_full 0.999
_diffrn_reflns_point_group_measured_fraction_max 0.999
_diffrn_reflns_theta_full 25.000
_diffrn_reflns_theta_max 25.000
_diffrn_reflns_theta_min 1.609
_exptl_absorpt_coefficient_mu 0.528
_exptl_crystal_colour pale-yellow
_exptl_crystal_density_diffrn 1.320
_exptl_crystal_description block
_exptl_crystal_F_000 2200
_exptl_crystal_size_max 0.3
_exptl_crystal_size_mid 0.25
_exptl_crystal_size_min 0.2
_refine_diff_density_max 0.854
_refine_diff_density_min -0.466
_refine_diff_density_rms 0.062
_refine_ls_extinction_method none
_refine_ls_goodness_of_fit_ref 1.045
_refine_ls_hydrogen_treatment constr
_refine_ls_matrix_type full
_refine_ls_number_parameters 341
_refine_ls_number_reflns 4644
_refine_ls_number_restraints 34
_refine_ls_restrained_S_all 1.112
_refine_ls_R_factor_all 0.0640
_refine_ls_R_factor_gt 0.0505
_refine_ls_shift/su_max 0.001
_refine_ls_shift/su_mean 0.000
_refine_ls_structure_factor_coef Fsqd
_refine_ls_weighting_details 'w=1/[\s^2^(Fo^2^)+(0.0826P)^2^+8.0491P] where P=(Fo^2^+2Fc^2^)/3'
_refine_ls_weighting_scheme calc
_refine_ls_wR_factor_gt 0.1369
_refine_ls_wR_factor_ref 0.1474
_reflns_Friedel_coverage 0.000
_reflns_number_gt 3824
_reflns_number_total 4644
_reflns_threshold_expression 'I > 2\s(I)'
_cod_data_source_file c6dt03883b1.cif
_cod_data_source_block 1483528
_cod_depositor_comments 'Adding full bibliography for 7041466--7041468.cif.'
_cod_database_code 7041466
_shelx_shelxl_version_number 2016/6
_shelx_space_group_comment
;
The symmetry employed for this shelxl refinement is uniquely defined
by the following loop, which should always be used as a source of
symmetry information in preference to the above space-group names.
They are only intended as comments.
;

loop_
_space_group_symop_operation_xyz
'x, y, z'
'-x, y, -z+1/2'
'x+1/2, y+1/2, z'
'-x+1/2, y+1/2, -z+1/2'
'-x, -y, -z'
'x, -y, z-1/2'
'-x+1/2, -y+1/2, -z'
'x+1/2, -y+1/2, z-1/2'

loop_
_atom_site_label
_atom_site_type_symbol
_atom_site_fract_x
_atom_site_fract_y
_atom_site_fract_z
_atom_site_U_iso_or_equiv
_atom_site_adp_type
_atom_site_occupancy
_atom_site_site_symmetry_order
_atom_site_calc_flag
_atom_site_refinement_flags_posn
_atom_site_refinement_flags_adp
_atom_site_refinement_flags_occupancy
C1 C 0.10493(18) 1.15804(12) 0.6298(2) 0.0340(7) Uani 1 1 d . . .
C2 C 0.15792(18) 1.19870(12) 0.5926(2) 0.0347(7) Uani 1 1 d . . .
C3 C 0.1602(2) 1.25173(13) 0.6271(3) 0.0443(8) Uani 1 1 d . . .
H3 H 0.130506 1.260973 0.675198 0.053 Uiso 1 1 calc R U .
C4 C 0.2052(2) 1.28953(13) 0.5908(3) 0.0455(8) Uani 1 1 d . . .
H4 H 0.206003 1.324127 0.614416 0.055 Uiso 1 1 calc R U .
C5 C 0.25050(18) 1.27617(12) 0.5174(2) 0.0341(7) Uani 1 1 d . . .
C6 C 0.29795(19) 1.31455(12) 0.4778(2) 0.0371(7) Uani 1 1 d . . .
H6 H 0.298935 1.349362 0.500306 0.045 Uiso 1 1 calc R U .
C7 C 0.1718(2) 1.09198(17) 0.8644(3) 0.0687(13) Uani 1 1 d . . .
H7 H 0.185003 1.119915 0.826303 0.082 Uiso 1 1 calc R U .
C8 C 0.2384(2) 1.06550(18) 0.9304(4) 0.0721(14) Uani 1 1 d . . .
H8 H 0.294659 1.076078 0.936170 0.087 Uiso 1 1 calc R U .
C9 C 0.22334(18) 1.02372(12) 0.9880(2) 0.0344(7) Uani 1 1 d . . .
C10 C 0.1380(2) 1.01173(15) 0.9752(3) 0.0554(10) Uani 1 1 d . . .
H10 H 0.123007 0.984022 1.012494 0.066 Uiso 1 1 calc R U .
C11 C 0.0748(2) 1.04025(14) 0.9079(3) 0.0527(10) Uani 1 1 d . . .
H11 H 0.017942 1.030903 0.901527 0.063 Uiso 1 1 calc R U .
C12 C 0.29465(19) 0.99400(12) 1.0586(2) 0.0355(7) Uani 1 1 d . . .
C13 C 0.3797(2) 1.00720(15) 1.0677(3) 0.0535(9) Uani 1 1 d . . .
H13 H 0.392049 1.036018 1.031112 0.064 Uiso 1 1 calc R U .
C14 C 0.4458(2) 0.97870(14) 1.1294(3) 0.0536(10) Uani 1 1 d . . .
H14 H 0.502172 0.988247 1.133273 0.064 Uiso 1 1 calc R U .
C15 C 0.4303(2) 0.93611(12) 1.1859(2) 0.0392(7) Uani 1 1 d . . .
C16 C 0.3461(2) 0.92292(13) 1.1790(3) 0.0463(8) Uani 1 1 d . . .
H16 H 0.334109 0.894646 1.217203 0.056 Uiso 1 1 calc R U .
C17 C 0.2797(2) 0.95134(13) 1.1159(3) 0.0445(8) Uani 1 1 d . . .
H17 H 0.223297 0.941585 1.111732 0.053 Uiso 1 1 calc R U .
C18 C 0.500000 0.85151(17) 1.250000 0.0371(10) Uani 1 2 d S T P
C19 C 0.4577(2) 0.82342(13) 1.1619(3) 0.0422(8) Uani 1 1 d . . .
H19 H 0.429180 0.841535 1.102267 0.051 Uiso 1 1 calc R U .
C20 C 0.4578(2) 0.76918(12) 1.1623(3) 0.0409(7) Uani 1 1 d . . .
H20 H 0.428929 0.751190 1.102575 0.049 Uiso 1 1 calc R U .
C21 C 0.500000 0.74028(17) 1.250000 0.0392(10) Uani 1 2 d S T P
C22 C 0.500000 0.68199(18) 1.250000 0.0471(12) Uani 1 2 d S T P
C23 C 0.5064(3) 0.65256(15) 1.3391(3) 0.0664(12) Uani 1 1 d . . .
H23 H 0.511102 0.669752 1.401712 0.080 Uiso 1 1 calc R U .
C24 C 0.5059(4) 0.59859(18) 1.3359(4) 0.0976(19) Uani 1 1 d . . .
H24 H 0.509914 0.580414 1.397322 0.117 Uiso 1 1 calc R U .
C25 C 0.6710(4) 0.7852(3) 0.1275(6) 0.133(3) Uani 1 1 d . . .
H25A H 0.675411 0.820454 0.154825 0.199 Uiso 1 1 calc R U .
H25B H 0.727014 0.772960 0.126168 0.199 Uiso 1 1 calc R U .
H25C H 0.648091 0.762276 0.170631 0.199 Uiso 1 1 calc R U .
C26 C 0.5732(6) 0.8297(4) -0.0145(8) 0.139(3) Uani 1 1 d . . .
H26 H 0.536402 0.829103 -0.081082 0.167 Uiso 1 1 calc R U .
C27 C 0.6052(5) 0.7391(3) -0.0394(7) 0.161(3) Uani 1 1 d . U .
H27A H 0.659825 0.729329 -0.049466 0.241 Uiso 1 1 calc R U .
H27B H 0.565550 0.746576 -0.105245 0.241 Uiso 1 1 calc R U .
H27C H 0.583382 0.710602 -0.006566 0.241 Uiso 1 1 calc R U .
N1 N 0.08987(15) 1.08016(10) 0.85171(19) 0.0341(6) Uani 1 1 d . . .
N2 N 0.500000 0.90737(14) 1.250000 0.0432(9) Uani 1 2 d S T P
N3 N 0.500000 0.5702(2) 1.250000 0.106(2) Uani 1 2 d S TU P
N4 N 0.6152(3) 0.7850(3) 0.0246(4) 0.1018(15) Uani 1 1 d . . .
O1 O 0.06876(14) 1.17499(9) 0.69770(17) 0.0422(5) Uani 1 1 d . . .
O2 O 0.09864(15) 1.11257(9) 0.59668(19) 0.0485(6) Uani 1 1 d . . .
O3 O 0.5822(5) 0.8720(3) 0.0365(7) 0.184(3) Uani 1 1 d . . .
Zn1 Zn 0.000000 1.12392(2) 0.750000 0.02781(17) Uani 1 2 d S T P
N5 N 0.1996(5) 0.4024(2) 0.7478(4) 0.1075(17) Uani 1 1 d . . .
O5 O 0.2276(8) 0.3508(5) 0.8496(8) 0.298(6) Uani 1 1 d D . .
C29 C 0.2690(9) 0.4281(5) 0.7325(9) 0.238(6) Uani 1 1 d . U .
H29A H 0.257769 0.465348 0.727705 0.357 Uiso 1 1 calc DR U .
H29B H 0.279949 0.415863 0.669383 0.357 Uiso 1 1 calc R U .
H29C H 0.318202 0.421131 0.789450 0.357 Uiso 1 1 calc R U .
C28 C 0.1269(10) 0.4206(5) 0.6837(11) 0.306(9) Uani 1 1 d . U .
H28A H 0.091123 0.435383 0.723425 0.459 Uiso 1 1 calc DR U .
H28B H 0.096991 0.392079 0.641963 0.459 Uiso 1 1 calc DR U .
H28C H 0.140326 0.447337 0.639718 0.459 Uiso 1 1 calc DR U .
C33 C 0.1424(12) 0.3679(6) 0.7859(12) 0.267(7) Uani 1 1 d D U .
H33 H 0.084253 0.360757 0.775756 0.321 Uiso 1 1 calc DR U .

loop_
_atom_site_aniso_label
_atom_site_aniso_U_11
_atom_site_aniso_U_22
_atom_site_aniso_U_33
_atom_site_aniso_U_23
_atom_site_aniso_U_13
_atom_site_aniso_U_12
C1 0.0232(15) 0.0425(18) 0.0360(16) 0.0103(13) 0.0075(13) 0.0015(12)
C2 0.0275(15) 0.0437(17) 0.0329(16) 0.0075(13) 0.0081(13) 0.0021(13)
C3 0.0471(19) 0.0468(19) 0.0477(19) -0.0002(15) 0.0278(16) -0.0037(15)
C4 0.052(2) 0.0402(18) 0.052(2) -0.0063(15) 0.0276(17) -0.0017(15)
C5 0.0269(15) 0.0409(16) 0.0347(16) 0.0018(13) 0.0086(12) 0.0017(12)
C6 0.0338(17) 0.0379(16) 0.0407(17) 0.0052(13) 0.0116(14) 0.0011(13)
C7 0.0315(19) 0.079(3) 0.087(3) 0.050(2) 0.0012(19) -0.0051(18)
C8 0.0254(18) 0.087(3) 0.096(3) 0.055(3) 0.0024(19) -0.0044(18)
C9 0.0285(16) 0.0344(16) 0.0369(16) 0.0016(13) 0.0031(13) 0.0004(12)
C10 0.0294(17) 0.057(2) 0.074(2) 0.0330(19) 0.0029(16) -0.0023(15)
C11 0.0259(17) 0.059(2) 0.070(2) 0.0268(19) 0.0074(16) -0.0015(15)
C12 0.0296(16) 0.0324(15) 0.0398(17) 0.0026(13) 0.0010(13) 0.0005(12)
C13 0.0332(18) 0.053(2) 0.066(2) 0.0236(18) -0.0018(16) -0.0038(16)
C14 0.0237(17) 0.054(2) 0.073(3) 0.0182(18) -0.0035(16) -0.0063(15)
C15 0.0325(17) 0.0316(16) 0.0440(18) -0.0020(13) -0.0063(14) 0.0005(13)
C16 0.0354(18) 0.0367(17) 0.061(2) 0.0155(15) 0.0020(16) -0.0002(14)
C17 0.0285(16) 0.0418(18) 0.060(2) 0.0113(16) 0.0062(15) -0.0017(14)
C18 0.028(2) 0.033(2) 0.043(3) 0.000 -0.0021(19) 0.000
C19 0.0367(18) 0.0389(17) 0.0411(18) 0.0040(14) -0.0067(14) 0.0016(14)
C20 0.0377(17) 0.0369(17) 0.0387(17) -0.0032(13) -0.0065(14) -0.0020(14)
C21 0.034(2) 0.035(2) 0.042(3) 0.000 -0.0015(19) 0.000
C22 0.044(3) 0.033(2) 0.052(3) 0.000 -0.009(2) 0.000
C23 0.088(3) 0.042(2) 0.055(2) 0.0044(17) -0.006(2) -0.010(2)
C24 0.148(5) 0.045(3) 0.074(3) 0.013(2) -0.016(3) -0.011(3)
C25 0.083(4) 0.183(8) 0.131(6) -0.024(5) 0.026(4) -0.019(4)
C26 0.125(6) 0.145(7) 0.169(8) 0.037(7) 0.077(6) -0.032(6)
C27 0.160(7) 0.180(8) 0.159(7) -0.073(6) 0.072(6) -0.076(6)
N1 0.0263(13) 0.0353(13) 0.0389(14) 0.0052(11) 0.0056(11) 0.0009(10)
N2 0.034(2) 0.0296(19) 0.052(2) 0.000 -0.0134(17) 0.000
N3 0.154(6) 0.046(3) 0.088(4) 0.000 -0.019(4) 0.000
N4 0.091(3) 0.124(4) 0.100(4) -0.012(3) 0.040(3) -0.038(3)
O1 0.0400(12) 0.0446(12) 0.0490(13) 0.0063(10) 0.0240(11) -0.0003(10)
O2 0.0476(14) 0.0450(14) 0.0589(15) 0.0000(11) 0.0247(12) -0.0069(10)
O3 0.174(6) 0.127(5) 0.295(9) 0.028(5) 0.141(6) -0.030(4)
Zn1 0.0225(3) 0.0301(3) 0.0304(3) 0.000 0.00629(19) 0.000
N5 0.151(5) 0.081(3) 0.110(4) -0.017(3) 0.068(4) 0.010(3)
O5 0.310(11) 0.336(13) 0.213(8) -0.123(9) 0.012(8) 0.133(10)
C29 0.287(12) 0.255(11) 0.219(10) -0.092(9) 0.148(10) -0.106(10)
C28 0.281(13) 0.289(13) 0.290(14) -0.112(11) -0.022(11) 0.167(12)
C33 0.338(11) 0.261(10) 0.237(10) -0.047(8) 0.137(9) 0.027(9)

loop_
_atom_type_symbol
_atom_type_description
_atom_type_scat_dispersion_real
_atom_type_scat_dispersion_imag
_atom_type_scat_source
C C 0.0033 0.0016 'International Tables Vol C Tables 4.2.6.8 and 6.1.1.4'
H H 0.0000 0.0000 'International Tables Vol C Tables 4.2.6.8 and 6.1.1.4'
N N 0.0061 0.0033 'International Tables Vol C Tables 4.2.6.8 and 6.1.1.4'
O O 0.0106 0.0060 'International Tables Vol C Tables 4.2.6.8 and 6.1.1.4'
Zn Zn 0.2839 1.4301 'International Tables Vol C Tables 4.2.6.8 and 6.1.1.4'

loop_
_geom_angle_atom_site_label_1
_geom_angle_atom_site_label_2
_geom_angle_atom_site_label_3
_geom_angle
_geom_angle_site_symmetry_1
_geom_angle_site_symmetry_3
O2 C1 O1 124.2(3) . .
O2 C1 C2 121.4(3) . .
O1 C1 C2 114.4(3) . .
C6 C2 C3 119.0(3) 7_576 .
C6 C2 C1 120.5(3) 7_576 .
C3 C2 C1 120.4(3) . .
C4 C3 C2 121.1(3) . .
C4 C3 H3 119.4 . .
C2 C3 H3 119.4 . .
C3 C4 C5 120.2(3) . .
C3 C4 H4 119.9 . .
C5 C4 H4 119.9 . .
C5 C5 C4 119.6(3) 7_576 .
C5 C5 C6 118.7(3) 7_576 .
C4 C5 C6 121.7(3) . .
C2 C6 C5 121.4(3) 7_576 .
C2 C6 H6 119.3 7_576 .
C5 C6 H6 119.3 . .
N1 C7 C8 123.9(3) . .
N1 C7 H7 118.0 . .
C8 C7 H7 118.0 . .
C9 C8 C7 121.0(3) . .
C9 C8 H8 119.5 . .
C7 C8 H8 119.5 . .
C8 C9 C10 115.0(3) . .
C8 C9 C12 121.8(3) . .
C10 C9 C12 123.2(3) . .
C11 C10 C9 120.6(3) . .
C11 C10 H10 119.7 . .
C9 C10 H10 119.7 . .
N1 C11 C10 124.0(3) . .
N1 C11 H11 118.0 . .
C10 C11 H11 118.0 . .
C17 C12 C13 117.1(3) . .
C17 C12 C9 121.9(3) . .
C13 C12 C9 121.0(3) . .
C14 C13 C12 121.4(3) . .
C14 C13 H13 119.3 . .
C12 C13 H13 119.3 . .
C13 C14 C15 121.2(3) . .
C13 C14 H14 119.4 . .
C15 C14 H14 119.4 . .
C16 C15 C14 118.2(3) . .
C16 C15 N2 121.6(3) . .
C14 C15 N2 120.2(3) . .
C17 C16 C15 120.5(3) . .
C17 C16 H16 119.8 . .
C15 C16 H16 119.8 . .
C16 C17 C12 121.7(3) . .
C16 C17 H17 119.2 . .
C12 C17 H17 119.2 . .
C19 C18 C19 118.5(4) . 2_657
C19 C18 N2 120.7(2) . .
C19 C18 N2 120.7(2) 2_657 .
C20 C19 C18 120.6(3) . .
C20 C19 H19 119.7 . .
C18 C19 H19 119.7 . .
C19 C20 C21 121.7(3) . .
C19 C20 H20 119.1 . .
C21 C20 H20 119.1 . .
C20 C21 C20 116.9(4) 2_657 .
C20 C21 C22 121.5(2) 2_657 .
C20 C21 C22 121.5(2) . .
C23 C22 C23 115.1(5) . 2_657
C23 C22 C21 122.5(2) . .
C23 C22 C21 122.5(2) 2_657 .
C24 C23 C22 120.7(4) . .
C24 C23 H23 119.6 . .
C22 C23 H23 119.6 . .
N3 C24 C23 124.2(5) . .
N3 C24 H24 117.9 . .
C23 C24 H24 117.9 . .
N4 C25 H25A 109.5 . .
N4 C25 H25B 109.5 . .
H25A C25 H25B 109.5 . .
N4 C25 H25C 109.5 . .
H25A C25 H25C 109.5 . .
H25B C25 H25C 109.5 . .
O3 C26 N4 121.9(10) . .
O3 C26 H26 119.0 . .
N4 C26 H26 119.0 . .
N4 C27 H27A 109.5 . .
N4 C27 H27B 109.5 . .
H27A C27 H27B 109.5 . .
N4 C27 H27C 109.5 . .
H27A C27 H27C 109.5 . .
H27B C27 H27C 109.5 . .
C11 N1 C7 115.4(3) . .
C11 N1 Zn1 126.3(2) . .
C7 N1 Zn1 118.2(2) . .
C18 N2 C15 120.83(17) . 2_657
C18 N2 C15 120.82(17) . .
C15 N2 C15 118.4(3) 2_657 .
C24 N3 C24 115.1(6) 2_657 .
C26 N4 C27 118.9(8) . .
C26 N4 C25 119.5(7) . .
C27 N4 C25 121.5(7) . .
C1 O1 Zn1 116.4(2) . .
O1 Zn1 O1 97.06(13) 2_556 .
O1 Zn1 N1 103.25(10) 2_556 2_556
O1 Zn1 N1 119.50(10) . 2_556
O1 Zn1 N1 119.49(10) 2_556 .
O1 Zn1 N1 103.25(10) . .
N1 Zn1 N1 113.98(14) 2_556 .
C28 N5 C29 110.8(10) . .
C28 N5 C33 84.3(9) . .
C29 N5 C33 164.8(11) . .
C28 N5 O5 135.6(8) . .
C29 N5 O5 113.6(8) . .
C33 N5 O5 51.3(7) . .
C33 O5 N5 50.4(8) . .
N5 C29 H29A 109.5 . .
N5 C29 H29B 109.5 . .
H29A C29 H29B 109.5 . .
N5 C29 H29C 109.5 . .
H29A C29 H29C 109.5 . .
H29B C29 H29C 109.5 . .
N5 C28 H28A 109.5 . .
N5 C28 H28B 109.5 . .
H28A C28 H28B 109.5 . .
N5 C28 H28C 109.5 . .
H28A C28 H28C 109.5 . .
H28B C28 H28C 109.5 . .
N5 C33 O5 78.4(11) . .
N5 C33 H33 140.8 . .
O5 C33 H33 140.8 . .

loop_
_geom_bond_atom_site_label_1
_geom_bond_atom_site_label_2
_geom_bond_distance
_geom_bond_site_symmetry_2
C1 O2 1.228(4) .
C1 O1 1.280(4) .
C1 C2 1.506(4) .
C2 C6 1.367(4) 7_576
C2 C3 1.417(5) .
C3 C4 1.367(4) .
C3 H3 0.9300 .
C4 C5 1.415(4) .
C4 H4 0.9300 .
C5 C5 1.403(6) 7_576
C5 C6 1.424(4) .
C6 H6 0.9300 .
C7 N1 1.321(4) .
C7 C8 1.372(5) .
C7 H7 0.9300 .
C8 C9 1.369(5) .
C8 H8 0.9300 .
C9 C10 1.376(4) .
C9 C12 1.484(4) .
C10 C11 1.372(5) .
C10 H10 0.9300 .
C11 N1 1.321(4) .
C11 H11 0.9300 .
C12 C17 1.384(4) .
C12 C13 1.386(5) .
C13 C14 1.368(5) .
C13 H13 0.9300 .
C14 C15 1.378(5) .
C14 H14 0.9300 .
C15 C16 1.378(4) .
C15 N2 1.420(3) .
C16 C17 1.378(4) .
C16 H16 0.9300 .
C17 H17 0.9300 .
C18 C19 1.391(4) .
C18 C19 1.391(4) 2_657
C18 N2 1.414(6) .
C19 C20 1.373(4) .
C19 H19 0.9300 .
C20 C21 1.398(4) .
C20 H20 0.9300 .
C21 C22 1.475(6) .
C22 C23 1.388(5) .
C22 C23 1.388(5) 2_657
C23 C24 1.366(6) .
C23 H23 0.9300 .
C24 N3 1.338(6) .
C24 H24 0.9300 .
C25 N4 1.432(8) .
C25 H25A 0.9600 .
C25 H25B 0.9600 .
C25 H25C 0.9600 .
C26 O3 1.260(10) .
C26 N4 1.350(10) .
C26 H26 0.9300 .
C27 N4 1.427(8) .
C27 H27A 0.9600 .
C27 H27B 0.9600 .
C27 H27C 0.9600 .
N1 Zn1 2.033(2) .
O1 Zn1 1.952(2) .
N5 C28 1.338(13) .
N5 C29 1.356(11) .
N5 C33 1.458(16) .
N5 O5 1.855(13) .
O5 C33 1.477(14) .
C29 H29A 0.9600 .
C29 H29B 0.9600 .
C29 H29C 0.9600 .
C28 H28A 0.9600 .
C28 H28B 0.9600 .
C28 H28C 0.9600 .
C33 H33 0.9300 .

loop_
_geom_torsion_atom_site_label_1
_geom_torsion_atom_site_label_2
_geom_torsion_atom_site_label_3
_geom_torsion_atom_site_label_4
_geom_torsion
_geom_torsion_site_symmetry_1
_geom_torsion_site_symmetry_4
O2 C1 C2 C6 -1.4(5) . 7_576
O1 C1 C2 C6 178.1(3) . 7_576
O2 C1 C2 C3 176.2(3) . .
O1 C1 C2 C3 -4.3(4) . .
C6 C2 C3 C4 0.3(5) 7_576 .
C1 C2 C3 C4 -177.3(3) . .
C2 C3 C4 C5 0.1(5) . .
C3 C4 C5 C5 -0.5(6) . 7_576
C3 C4 C5 C6 179.9(3) . .
C5 C5 C6 C2 -0.1(5) 7_576 7_576
C4 C5 C6 C2 179.5(3) . 7_576
N1 C7 C8 C9 0.6(8) . .
C7 C8 C9 C10 -1.0(7) . .
C7 C8 C9 C12 178.9(4) . .
C8 C9 C10 C11 0.7(6) . .
C12 C9 C10 C11 -179.2(3) . .
C9 C10 C11 N1 0.0(7) . .
C8 C9 C12 C17 -179.2(4) . .
C10 C9 C12 C17 0.7(5) . .
C8 C9 C12 C13 -0.8(5) . .
C10 C9 C12 C13 179.1(4) . .
C17 C12 C13 C14 1.0(6) . .
C9 C12 C13 C14 -177.4(3) . .
C12 C13 C14 C15 -0.8(6) . .
C13 C14 C15 C16 -0.2(6) . .
C13 C14 C15 N2 -179.6(3) . .
C14 C15 C16 C17 0.9(5) . .
N2 C15 C16 C17 -179.7(3) . .
C15 C16 C17 C12 -0.7(5) . .
C13 C12 C17 C16 -0.3(5) . .
C9 C12 C17 C16 178.1(3) . .
C19 C18 C19 C20 0.1(2) 2_657 .
N2 C18 C19 C20 -179.9(2) . .
C18 C19 C20 C21 -0.2(5) . .
C19 C20 C21 C20 0.1(2) . 2_657
C19 C20 C21 C22 -179.9(2) . .
C20 C21 C22 C23 28.6(3) 2_657 .
C20 C21 C22 C23 -151.4(3) . .
C20 C21 C22 C23 -151.4(3) 2_657 2_657
C20 C21 C22 C23 28.6(3) . 2_657
C23 C22 C23 C24 -0.2(4) 2_657 .
C21 C22 C23 C24 179.8(4) . .
C22 C23 C24 N3 0.5(8) . .
C10 C11 N1 C7 -0.5(6) . .
C10 C11 N1 Zn1 179.6(3) . .
C8 C7 N1 C11 0.2(7) . .
C8 C7 N1 Zn1 -179.9(4) . .
C19 C18 N2 C15 -150.6(2) . 2_657
C19 C18 N2 C15 29.4(2) 2_657 2_657
C19 C18 N2 C15 29.4(2) . .
C19 C18 N2 C15 -150.6(2) 2_657 .
C16 C15 N2 C18 45.7(4) . .
C14 C15 N2 C18 -135.0(3) . .
C16 C15 N2 C15 -134.3(4) . 2_657
C14 C15 N2 C15 45.0(3) . 2_657
C23 C24 N3 C24 -0.2(4) . 2_657
O3 C26 N4 C27 -177.0(7) . .
O3 C26 N4 C25 0.9(10) . .
O2 C1 O1 Zn1 0.1(4) . .
C2 C1 O1 Zn1 -179.43(18) . .
C28 N5 O5 C33 -2.1(12) . .
C29 N5 O5 C33 178.8(9) . .
C28 N5 C33 O5 178.6(8) . .
C29 N5 C33 O5 -4(3) . .
